data_4076135
loop_
_publ_author_name
'Bunn, Natalie R.'
'Aldridge, Simon'
'Kays, Deborah L.'
'Coombs, Natalie D.'
'Day, Joanna K.'
'Ooi, Li-ling'
'Coles, Simon J.'
'Hursthouse, Michael B.'

_publ_section_title
;
 Toward Cationic Gallane- and Indanediyl Complexes:&#x00A0; Synthetic
 Approaches to Three-Coordinate Halogallyl and -indyl Precursors
;
_journal_issue 24
_journal_name_full Organometallics
_journal_page_first 5879
_journal_paper_doi 10.1021/om050630f
_journal_volume 24
_journal_year 2005
_chemical_formula_sum 'C23 H33 Br3 Fe Ga N O2'
_chemical_formula_weight 720.80
_chemical_name_common sa0426
_chemical_name_systematic
;
 ?
;
_space_group_IT_number 62
_symmetry_cell_setting orthorhombic
_symmetry_space_group_name_Hall '-P 2bc 2a'
_symmetry_space_group_name_H-M 'P m n b'
_atom_sites_solution_hydrogens geom
_atom_sites_solution_primary direct
_atom_sites_solution_secondary difmap
_audit_creation_method SHELXL-97
_cell_angle_alpha 90.00
_cell_angle_beta 90.00
_cell_angle_gamma 90.00
_cell_formula_units_Z 4
_cell_length_a 9.3702(2)
_cell_length_b 12.7059(3)
_cell_length_c 23.7617(6)
_cell_measurement_reflns_used 167304
_cell_measurement_temperature 150(2)
_cell_measurement_theta_max 27.485
_cell_measurement_theta_min 2.91
_cell_volume 2828.99(11)
_computing_cell_refinement 'HKL Scalepack (Otwinowski & Minor 1997)'
_computing_data_collection 'Collect (Nonius BV, 1997-2000)'
_computing_data_reduction 'HKL Denzo and Scalepack (Otwinowski & Minor 1997)'
_computing_molecular_graphics 'Ortep-3 for Windows (Farrugia, 1997)'
_computing_publication_material 'WinGX publication routines (Farrugia, 1999)'
_computing_structure_refinement 'SHELXL-97 (Sheldrick, 1997)'
_computing_structure_solution 'Dirdif-99 (Beurskens, 1999)'
_diffrn_ambient_temperature 150(2)
_diffrn_measured_fraction_theta_full 0.995
_diffrn_measured_fraction_theta_max 0.995
_diffrn_measurement_device_type KappaCCD
_diffrn_measurement_method CCD
_diffrn_radiation_monochromator graphite
_diffrn_radiation_source 'fine-focus sealed tube'
_diffrn_radiation_type MoK\a
_diffrn_radiation_wavelength 0.71073
_diffrn_reflns_av_R_equivalents 0.1281
_diffrn_reflns_av_sigmaI/netI 0.0449
_diffrn_reflns_limit_h_max 11
_diffrn_reflns_limit_h_min -11
_diffrn_reflns_limit_k_max 15
_diffrn_reflns_limit_k_min -15
_diffrn_reflns_limit_l_max 28
_diffrn_reflns_limit_l_min -28
_diffrn_reflns_number 35285
_diffrn_reflns_theta_full 25.35
_diffrn_reflns_theta_max 25.35
_diffrn_reflns_theta_min 3.64
_exptl_absorpt_coefficient_mu 5.721
_exptl_absorpt_correction_T_max 0.7630
_exptl_absorpt_correction_T_min 0.2973
_exptl_absorpt_correction_type multi-scan
_exptl_absorpt_process_details 'Sortav (Blessing, 1995)'
_exptl_crystal_colour yellow
_exptl_crystal_density_diffrn 1.692
_exptl_crystal_density_method 'not measured'
_exptl_crystal_description plate
_exptl_crystal_F_000 1424
_exptl_crystal_size_max 0.28
_exptl_crystal_size_mid 0.25
_exptl_crystal_size_min 0.05
_refine_diff_density_max 2.302
_refine_diff_density_min -1.134
_refine_diff_density_rms 0.196
_refine_ls_extinction_method none
_refine_ls_goodness_of_fit_ref 1.183
_refine_ls_hydrogen_treatment constr
_refine_ls_matrix_type full
_refine_ls_number_parameters 193
_refine_ls_number_reflns 2756
_refine_ls_number_restraints 87
_refine_ls_restrained_S_all 1.168
_refine_ls_R_factor_all 0.1155
_refine_ls_R_factor_gt 0.1044
_refine_ls_shift/su_max 0.000
_refine_ls_shift/su_mean 0.000
_refine_ls_structure_factor_coef Fsqd
_refine_ls_weighting_details 'calc w=1/[\s^2^(Fo^2^)+(0.1248P)^2^+37.5784P] where P=(Fo^2^+2Fc^2^)/3'
_refine_ls_weighting_scheme calc
_refine_ls_wR_factor_gt 0.2837
_refine_ls_wR_factor_ref 0.2922
_reflns_number_gt 2428
_reflns_number_total 2756
_reflns_threshold_expression >2sigma(I)
_cod_data_source_file om050630fsi20050726_073505.cif
_cod_data_source_block sa0426
_cod_database_code 4076135

loop_
_symmetry_equiv_pos_as_xyz
'x, y, z'
'-x, -y+1/2, z+1/2'
'x+1/2, -y, -z'
'-x+1/2, y+1/2, -z+1/2'
'-x, -y, -z'
'x, y-1/2, -z-1/2'
'-x-1/2, y, z'
'x-1/2, -y-1/2, z-1/2'

loop_
_atom_site_label
_atom_site_type_symbol
_atom_site_fract_x
_atom_site_fract_y
_atom_site_fract_z
_atom_site_U_iso_or_equiv
_atom_site_adp_type
_atom_site_occupancy
_atom_site_symmetry_multiplicity
_atom_site_calc_flag
_atom_site_refinement_flags
C1 C 0.7500 0.232(2) 0.7582(11) 0.085(7) Uani 1 2 d SU
H1 H 0.7500 0.1629 0.7425 0.103 Uiso 1 2 calc SR
C2 C 0.637(2) 0.2914(16) 0.7717(8) 0.095(5) Uani 1 1 d U
H2 H 0.5402 0.2702 0.7684 0.114 Uiso 1 1 calc R
C3 C 0.680(2) 0.3839(19) 0.7904(9) 0.115(7) Uani 1 1 d U
H3 H 0.6205 0.4405 0.8018 0.138 Uiso 1 1 calc R
C4 C 0.8835(18) 0.4403(12) 0.6779(6) 0.072(4) Uani 1 1 d .
C5 C 0.2500 0.185(3) 0.8779(15) 0.126(11) Uani 1 2 d SU
H5A H 0.1795 0.1325 0.8724 0.190 Uiso 0.50 1 d P
H5B H 0.2280 0.2237 0.9125 0.190 Uiso 0.50 1 d P
H5C H 0.3425 0.1542 0.8820 0.190 Uiso 0.50 1 d P
C6 C 0.2500 0.256(2) 0.8334(12) 0.096(8) Uani 1 2 d SU
C7 C 0.2500 0.368(2) 0.8473(14) 0.104(9) Uani 1 2 d SU
H7 H 0.2500 0.3972 0.8841 0.125 Uiso 1 2 calc SR
C8 C 0.2500 0.425(4) 0.796(2) 0.164(15) Uani 1 2 d SU
H8 H 0.2500 0.4990 0.8032 0.197 Uiso 1 2 calc SR
C9 C 0.2500 0.407(3) 0.7434(15) 0.114(9) Uani 1 2 d SU
H9 H 0.2500 0.4582 0.7145 0.137 Uiso 1 2 calc SR
C10 C 0.2500 0.306(3) 0.7356(17) 0.134(12) Uani 1 2 d SU
H10 H 0.2500 0.2812 0.6978 0.160 Uiso 1 2 calc SR
C11 C 0.2500 0.228(3) 0.7787(12) 0.101(8) Uani 1 2 d SU
H11 H 0.2500 0.1560 0.7687 0.121 Uiso 1 2 calc SR
C12 C 0.7500 0.4626(12) 1.0121(9) 0.096(9) Uani 1 2 d SD
H12A H 0.6562 0.4756 1.0266 0.115 Uiso 0.50 1 d P
H12B H 0.7771 0.5187 0.9873 0.115 Uiso 0.50 1 d P
H12C H 0.8168 0.4581 1.0425 0.115 Uiso 0.50 1 d P
C13 C 0.7500 0.3574(12) 0.9791(7) 0.057(4) Uani 1 2 d SD
C14 C 0.631(4) 0.339(3) 0.9402(12) 0.067(9) Uani 0.50 1 d P
H14A H 0.6367 0.3902 0.9087 0.080 Uiso 0.50 1 calc PR
H14B H 0.5395 0.3506 0.9600 0.080 Uiso 0.50 1 calc PR
C15 C 0.637(3) 0.228(2) 0.9174(11) 0.069(7) Uani 0.50 1 d P
H15A H 0.7285 0.2179 0.8973 0.082 Uiso 0.50 1 calc PR
H15B H 0.5587 0.2184 0.8899 0.082 Uiso 0.50 1 calc PR
C16 C 0.623(3) 0.145(3) 0.9642(13) 0.063(8) Uani 0.50 1 d P
H16A H 0.6248 0.0736 0.9475 0.076 Uiso 0.50 1 calc PR
H16B H 0.5317 0.1541 0.9843 0.076 Uiso 0.50 1 calc PR
C17 C 0.7500 0.1570(15) 1.0065(7) 0.061(5) Uani 1 2 d SD
C18 C 0.704(3) 0.097(2) 1.0602(9) 0.074(8) Uani 0.50 1 d PDU
H18A H 0.6687 0.0283 1.0469 0.111 Uiso 0.50 1 calc PR
H18B H 0.6687 0.1523 1.0352 0.111 Uiso 0.50 1 calc PR
H18C H 0.6687 0.1092 1.0985 0.111 Uiso 0.50 1 calc PR
C19 C 0.594(2) 0.352(5) 0.958(2) 0.102(18) Uani 0.50 1 d PDU
H19A H 0.5750 0.2822 0.9421 0.153 Uiso 0.50 1 calc PR
H19B H 0.5801 0.4053 0.9281 0.153 Uiso 0.50 1 calc PR
H19C H 0.5284 0.3662 0.9888 0.153 Uiso 0.50 1 calc PR
C20 C 0.613(5) 0.120(3) 0.9896(17) 0.083(12) Uani 0.50 1 d PU
H20A H 0.6064 0.1200 0.9485 0.124 Uiso 0.50 1 calc PR
H20B H 0.5387 0.1653 1.0054 0.124 Uiso 0.50 1 calc PR
H20C H 0.5993 0.0476 1.0035 0.124 Uiso 0.50 1 calc PR
Br1 Br 0.53060(15) 0.13893(9) 0.62673(5) 0.0561(5) Uani 1 1 d .
Br2 Br 0.7500 0.3305(2) 0.53946(9) 0.0768(7) Uani 1 2 d S
Fe1 Fe 0.7500 0.3717(2) 0.71095(11) 0.0534(7) Uani 1 2 d S
Ga1 Ga 0.7500 0.26032(15) 0.63302(8) 0.0519(6) Uani 1 2 d S
N1 N 0.7500 0.2759(12) 1.0253(8) 0.071(5) Uani 1 2 d S
H1A H 0.6709 0.2871 1.0474 0.085 Uiso 0.50 1 calc PR
H1B H 0.8291 0.2871 1.0474 0.085 Uiso 0.50 1 calc PR
O1 O 0.9711(13) 0.4887(10) 0.6543(5) 0.096(4) Uani 1 1 d .

loop_
_atom_site_aniso_label
_atom_site_aniso_U_11
_atom_site_aniso_U_22
_atom_site_aniso_U_33
_atom_site_aniso_U_23
_atom_site_aniso_U_13
_atom_site_aniso_U_12
C1 0.086(7) 0.085(7) 0.085(7) 0.000(2) 0.000 0.000
C2 0.086(7) 0.109(8) 0.089(7) 0.014(6) -0.001(6) -0.012(6)
C3 0.116(7) 0.115(7) 0.114(7) 0.000(2) 0.001(2) 0.002(2)
C4 0.086(11) 0.068(8) 0.062(8) 0.005(7) -0.006(8) -0.011(8)
C5 0.124(13) 0.128(13) 0.127(13) 0.006(7) 0.000 0.000
C6 0.093(9) 0.099(10) 0.098(9) 0.003(6) 0.000 0.000
C7 0.102(10) 0.104(10) 0.107(10) -0.001(7) 0.000 0.000
C8 0.164(15) 0.164(15) 0.164(15) 0.0000(10) 0.000 0.000
C9 0.113(11) 0.114(11) 0.114(11) 0.000(7) 0.000 0.000
C10 0.134(12) 0.134(12) 0.134(12) 0.000(2) 0.000 0.000
C11 0.101(9) 0.101(9) 0.100(9) -0.002(5) 0.000 0.000
C12 0.17(3) 0.043(10) 0.080(15) 0.005(10) 0.000 0.000
C13 0.071(12) 0.051(10) 0.048(10) 0.007(8) 0.000 0.000
C14 0.079(19) 0.08(2) 0.038(13) 0.031(15) 0.017(15) -0.017(17)
C15 0.066(17) 0.09(2) 0.046(13) 0.005(14) -0.016(13) -0.001(16)
C16 0.064(19) 0.069(19) 0.057(18) -0.018(15) 0.016(15) -0.006(14)
C17 0.047(10) 0.076(13) 0.061(11) -0.025(10) 0.000 0.000
C18 0.074(9) 0.073(9) 0.074(9) 0.005(5) -0.001(5) 0.000(5)
C19 0.102(18) 0.102(18) 0.102(18) 0.0000(19) -0.0001(19) -0.0001(19)
C20 0.083(13) 0.082(13) 0.083(13) -0.002(5) -0.001(5) -0.001(5)
Br1 0.0580(8) 0.0460(7) 0.0645(8) -0.0082(5) -0.0104(6) -0.0099(5)
Br2 0.0759(14) 0.0984(17) 0.0561(12) 0.0162(11) 0.000 0.000
Fe1 0.0578(16) 0.0521(14) 0.0503(14) -0.0045(11) 0.000 0.000
Ga1 0.0541(12) 0.0495(11) 0.0521(11) -0.0042(8) 0.000 0.000
N1 0.077(12) 0.047(8) 0.088(12) 0.000(8) 0.000 0.000
O1 0.090(8) 0.095(8) 0.103(8) 0.020(7) 0.004(7) -0.040(7)

loop_
_atom_type_symbol
_atom_type_description
_atom_type_scat_dispersion_real
_atom_type_scat_dispersion_imag
_atom_type_scat_source
C C 0.0033 0.0016 'International Tables Vol C Tables 4.2.6.8 and 6.1.1.4'
H H 0.0000 0.0000 'International Tables Vol C Tables 4.2.6.8 and 6.1.1.4'
Br Br -0.2901 2.4595 'International Tables Vol C Tables 4.2.6.8 and 6.1.1.4'
Fe Fe 0.3463 0.8444 'International Tables Vol C Tables 4.2.6.8 and 6.1.1.4'
Ga Ga 0.2307 1.6083 'International Tables Vol C Tables 4.2.6.8 and 6.1.1.4'
N N 0.0061 0.0033 'International Tables Vol C Tables 4.2.6.8 and 6.1.1.4'
O O 0.0106 0.0060 'International Tables Vol C Tables 4.2.6.8 and 6.1.1.4'

loop_
_geom_angle_atom_site_label_1
_geom_angle_atom_site_label_2
_geom_angle_atom_site_label_3
_geom_angle
_geom_angle_site_symmetry_1
_geom_angle_site_symmetry_3
C2 C1 C2 104(2) 7_755 .
C2 C1 Fe1 69.5(13) 7_755 .
C2 C1 Fe1 69.5(13) . .
C2 C1 H1 127.9 7_755 .
C2 C1 H1 127.9 . .
Fe1 C1 H1 124.7 . .
C3 C2 C1 110(2) . .
C3 C2 Fe1 68.7(13) . .
C1 C2 Fe1 72.9(14) . .
C3 C2 H2 125.0 . .
C1 C2 H2 125.0 . .
Fe1 C2 H2 124.9 . .
C3 C3 C2 107.8(14) 7_755 .
C3 C3 Fe1 71.0(6) 7_755 .
C2 C3 Fe1 73.4(13) . .
C3 C3 H3 126.1 7_755 .
C2 C3 H3 126.1 . .
Fe1 C3 H3 121.3 . .
O1 C4 Fe1 177.7(15) . .
C6 C5 H5A 110.7 . .
C6 C5 H5B 108.7 . .
H5A C5 H5B 108.7 . .
C6 C5 H5C 110.2 . .
H5A C5 H5C 110.4 . .
H5B C5 H5C 108.1 . .
C11 C6 C5 125(3) . .
C11 C6 C7 118(3) . .
C5 C6 C7 117(3) . .
C8 C7 C6 108(3) . .
C8 C7 H7 126.0 . .
C6 C7 H7 126.0 . .
C9 C8 C7 138(5) . .
C9 C8 H8 110.9 . .
C7 C8 H8 110.9 . .
C8 C9 C10 109(4) . .
C8 C9 H9 125.5 . .
C10 C9 H9 125.5 . .
C9 C10 C11 126(4) . .
C9 C10 H10 117.2 . .
C11 C10 H10 117.2 . .
C6 C11 C10 121(3) . .
C6 C11 H11 119.3 . .
C10 C11 H11 119.3 . .
C13 C12 H12A 109.3 . .
C13 C12 H12B 109.2 . .
H12A C12 H12B 109.6 . .
C13 C12 H12C 109.3 . .
H12A C12 H12C 109.8 . .
H12B C12 H12C 109.7 . .
C14 C13 C14 99(3) . 7_755
C14 C13 N1 110.6(13) . .
C14 C13 N1 110.6(13) 7_755 .
C14 C13 C12 117.0(18) . .
C14 C13 C12 117.0(18) 7_755 .
N1 C13 C12 103.0(14) . .
C14 C13 C19 21(2) . .
C14 C13 C19 120(3) 7_755 .
N1 C13 C19 102(2) . .
C12 C13 C19 102(2) . .
C14 C13 C19 120(3) . 7_755
C14 C13 C19 21(2) 7_755 7_755
N1 C13 C19 102(2) . 7_755
C12 C13 C19 102(2) . 7_755
C19 C13 C19 141(4) . 7_755
C13 C14 C15 110(3) . .
C13 C14 H14A 109.6 . .
C15 C14 H14A 109.6 . .
C13 C14 H14B 109.6 . .
C15 C14 H14B 109.6 . .
H14A C14 H14B 108.2 . .
C14 C15 C16 112(2) . .
C14 C15 H15A 109.1 . .
C16 C15 H15A 109.1 . .
C14 C15 H15B 109.1 . .
C16 C15 H15B 109.1 . .
H15A C15 H15B 107.9 . .
C15 C16 C17 110(2) . .
C15 C16 H16A 109.8 . .
C17 C16 H16A 109.8 . .
C15 C16 H16B 109.8 . .
C17 C16 H16B 109.8 . .
H16A C16 H16B 108.2 . .
C20 C17 C20 128(4) 7_755 .
C20 C17 C18 79(2) 7_755 7_755
C20 C17 C18 109(2) . 7_755
C20 C17 C18 109(2) 7_755 .
C20 C17 C18 79(2) . .
C18 C17 C18 33(2) 7_755 .
C20 C17 C16 118(2) 7_755 .
C20 C17 C16 26.3(16) . .
C18 C17 C16 133.9(19) 7_755 .
C18 C17 C16 105.5(17) . .
C20 C17 C16 26.3(16) 7_755 7_755
C20 C17 C16 118(2) . 7_755
C18 C17 C16 105.5(17) 7_755 7_755
C18 C17 C16 133.9(19) . 7_755
C16 C17 C16 99(2) . 7_755
C20 C17 N1 113.5(19) 7_755 .
C20 C17 N1 113.5(19) . .
C18 C17 N1 104.0(16) 7_755 .
C18 C17 N1 104.0(16) . .
C16 C17 N1 106.0(15) . .
C16 C17 N1 106.0(15) 7_755 .
C18 C18 C17 73.7(10) 7_755 .
C18 C18 H18A 109.5 7_755 .
C17 C18 H18A 105.5 . .
C18 C18 H18B 109.5 7_755 .
C17 C18 H18B 40.3 . .
H18A C18 H18B 109.5 . .
C18 C18 H18C 109.5 7_755 .
C17 C18 H18C 140.9 . .
H18A C18 H18C 109.5 . .
H18B C18 H18C 109.5 . .
C13 C19 H19A 109.5 . .
C13 C19 H19B 109.5 . .
H19A C19 H19B 109.5 . .
C13 C19 H19C 109.5 . .
H19A C19 H19C 109.5 . .
H19B C19 H19C 109.5 . .
C17 C20 H20A 109.5 . .
C17 C20 H20B 109.5 . .
H20A C20 H20B 109.5 . .
C17 C20 H20C 109.5 . .
H20A C20 H20C 109.5 . .
H20B C20 H20C 109.5 . .
C4 Fe1 C4 93.7(11) . 7_755
C4 Fe1 C3 129.0(8) . .
C4 Fe1 C3 98.8(8) 7_755 .
C4 Fe1 C3 98.8(8) . 7_755
C4 Fe1 C3 129.0(8) 7_755 7_755
C3 Fe1 C3 38.1(12) . 7_755
C4 Fe1 C2 101.4(8) . 7_755
C4 Fe1 C2 161.3(7) 7_755 7_755
C3 Fe1 C2 63.0(8) . 7_755
C3 Fe1 C2 37.9(8) 7_755 7_755
C4 Fe1 C2 161.3(7) . .
C4 Fe1 C2 101.4(8) 7_755 .
C3 Fe1 C2 37.9(8) . .
C3 Fe1 C2 63.0(8) 7_755 .
C2 Fe1 C2 61.8(11) 7_755 .
C4 Fe1 C1 132.4(5) . .
C4 Fe1 C1 132.4(6) 7_755 .
C3 Fe1 C1 64.1(9) . .
C3 Fe1 C1 64.1(9) 7_755 .
C2 Fe1 C1 37.6(6) 7_755 .
C2 Fe1 C1 37.6(6) . .
C4 Fe1 Ga1 86.8(5) . .
C4 Fe1 Ga1 86.8(5) 7_755 .
C3 Fe1 Ga1 142.7(7) . .
C3 Fe1 Ga1 142.7(7) 7_755 .
C2 Fe1 Ga1 104.9(6) 7_755 .
C2 Fe1 Ga1 104.9(6) . .
C1 Fe1 Ga1 84.9(7) . .
Fe1 Ga1 Br2 120.75(12) . .
Fe1 Ga1 Br1 114.20(6) . .
Br2 Ga1 Br1 99.74(7) . .
Fe1 Ga1 Br1 114.20(6) . 7_755
Br2 Ga1 Br1 99.74(7) . 7_755
Br1 Ga1 Br1 105.99(9) . 7_755
C13 N1 C17 116.9(14) . .
C13 N1 H1A 108.1 . .
C17 N1 H1A 108.1 . .
C13 N1 H1B 108.1 . .
C17 N1 H1B 108.1 . .
H1A N1 H1B 107.3 . .

loop_
_geom_bond_atom_site_label_1
_geom_bond_atom_site_label_2
_geom_bond_distance
_geom_bond_site_symmetry_2
C1 C2 1.34(2) 7_755
C1 C2 1.34(2) .
C1 Fe1 2.10(3) .
C1 H1 0.9500 .
C2 C3 1.32(3) .
C2 Fe1 2.061(18) .
C2 H2 0.9500 .
C3 C3 1.31(4) 7_755
C3 Fe1 2.00(2) .
C3 H3 0.9500 .
C4 O1 1.169(18) .
C4 Fe1 1.714(16) .
C5 C6 1.38(4) .
C5 H5A 0.9513 .
C5 H5B 0.9782 .
C5 H5C 0.9577 .
C6 C11 1.35(4) .
C6 C7 1.46(4) .
C7 C8 1.42(5) .
C7 H7 0.9500 .
C8 C9 1.28(5) .
C8 H8 0.9500 .
C9 C10 1.30(5) .
C9 H9 0.9500 .
C10 C11 1.42(4) .
C10 H10 0.9500 .
C11 H11 0.9500 .
C12 C13 1.5500(10) .
C12 H12A 0.9584 .
C12 H12B 0.9601 .
C12 H12C 0.9578 .
C13 C14 1.47(3) .
C13 C14 1.47(3) 7_755
C13 N1 1.51(2) .
C13 C19 1.5500(11) .
C13 C19 1.5500(11) 7_755
C14 C15 1.51(5) .
C14 H14A 0.9900 .
C14 H14B 0.9900 .
C15 C16 1.54(4) .
C15 H15A 0.9900 .
C15 H15B 0.9900 .
C16 C17 1.56(3) .
C16 H16A 0.9900 .
C16 H16B 0.9900 .
C17 C20 1.43(4) 7_755
C17 C20 1.43(4) .
C17 C18 1.5501(10) 7_755
C17 C18 1.5501(10) .
C17 C16 1.56(3) 7_755
C17 N1 1.58(2) .
C18 C18 0.87(5) 7_755
C18 H18A 0.9800 .
C18 H18B 0.9800 .
C18 H18C 0.9800 .
C19 H19A 0.9800 .
C19 H19B 0.9800 .
C19 H19C 0.9800 .
C20 H20A 0.9800 .
C20 H20B 0.9800 .
C20 H20C 0.9800 .
Br1 Ga1 2.5744(17) .
Br2 Ga1 2.395(3) .
Fe1 C4 1.714(16) 7_755
Fe1 C3 2.00(2) 7_755
Fe1 C2 2.061(18) 7_755
Fe1 Ga1 2.330(3) .
Ga1 Br1 2.5744(17) 7_755
N1 H1A 0.9200 .
N1 H1B 0.9200 .

loop_
_geom_hbond_atom_site_label_D
_geom_hbond_atom_site_label_H
_geom_hbond_atom_site_label_A
_geom_hbond_distance_DH
_geom_hbond_distance_HA
_geom_hbond_distance_DA
_geom_hbond_angle_DHA
_geom_hbond_site_symmetry_A
N1 H1A Br1 0.92 2.83 3.728(13) 166.0 2_655
N1 H1A Br1 0.92 2.83 3.728(13) 166.0 2_655

loop_
_geom_torsion_atom_site_label_1
_geom_torsion_atom_site_label_2
_geom_torsion_atom_site_label_3
_geom_torsion_atom_site_label_4
_geom_torsion
_geom_torsion_site_symmetry_1
_geom_torsion_site_symmetry_4
C2 C1 C2 C3 2(3) 7_755 .
Fe1 C1 C2 C3 -59.0(16) . .
C2 C1 C2 Fe1 61.3(17) 7_755 .
C1 C2 C3 C3 -1.5(19) . 7_755
Fe1 C2 C3 C3 -63.0(6) . 7_755
C1 C2 C3 Fe1 61.5(17) . .
C11 C6 C7 C8 0.00(2) . .
C5 C6 C7 C8 180.000(19) . .
C6 C7 C8 C9 0.00(3) . .
C7 C8 C9 C10 0.00(3) . .
C8 C9 C10 C11 0.00(2) . .
C5 C6 C11 C10 180.000(16) . .
C7 C6 C11 C10 0.000(19) . .
C9 C10 C11 C6 0.00(2) . .
C14 C13 C14 C15 61(3) 7_755 .
N1 C13 C14 C15 -55(2) . .
C12 C13 C14 C15 -172.6(19) . .
C19 C13 C14 C15 -125(9) . .
C19 C13 C14 C15 63(3) 7_755 .
C13 C14 C15 C16 61(3) . .
C14 C15 C16 C17 -61(3) . .
C15 C16 C17 C20 -76(3) . 7_755
C15 C16 C17 C20 164(7) . .
C15 C16 C17 C18 -178(2) . 7_755
C15 C16 C17 C18 163(2) . .
C15 C16 C17 C16 -57(3) . 7_755
C15 C16 C17 N1 53(2) . .
C20 C17 C18 C18 27.0(19) 7_755 7_755
C20 C17 C18 C18 154.0(19) . 7_755
C16 C17 C18 C18 154.5(17) . 7_755
C16 C17 C18 C18 35(2) 7_755 7_755
N1 C17 C18 C18 -94.2(6) . 7_755
O1 C4 Fe1 C4 -6(39) . 7_755
O1 C4 Fe1 C3 -111(39) . .
O1 C4 Fe1 C3 -137(39) . 7_755
O1 C4 Fe1 C2 -175(100) . 7_755
O1 C4 Fe1 C2 -150(38) . .
O1 C4 Fe1 C1 160(39) . .
O1 C4 Fe1 Ga1 80(39) . .
C3 C3 Fe1 C4 -44.5(8) 7_755 .
C2 C3 Fe1 C4 -160.6(12) . .
C3 C3 Fe1 C4 -146.6(6) 7_755 7_755
C2 C3 Fe1 C4 97.2(14) . 7_755
C2 C3 Fe1 C3 -116.2(12) . 7_755
C3 C3 Fe1 C2 38.2(8) 7_755 7_755
C2 C3 Fe1 C2 -78.0(17) . 7_755
C3 C3 Fe1 C2 116.2(12) 7_755 .
C3 C3 Fe1 C1 80.3(5) 7_755 .
C2 C3 Fe1 C1 -35.8(12) . .
C3 C3 Fe1 Ga1 117.0(10) 7_755 .
C2 C3 Fe1 Ga1 0.8(19) . .
C3 C2 Fe1 C4 53(3) . .
C1 C2 Fe1 C4 -67(3) . .
C3 C2 Fe1 C4 -89.8(14) . 7_755
C1 C2 Fe1 C4 149.9(13) . 7_755
C1 C2 Fe1 C3 -120(2) . .
C3 C2 Fe1 C3 38.4(15) . 7_755
C1 C2 Fe1 C3 -81.9(15) . 7_755
C3 C2 Fe1 C2 81.4(14) . 7_755
C1 C2 Fe1 C2 -38.9(14) . 7_755
C3 C2 Fe1 C1 120(2) . .
C3 C2 Fe1 Ga1 -179.5(12) . .
C1 C2 Fe1 Ga1 60.2(13) . .
C2 C1 Fe1 C4 41.7(19) 7_755 .
C2 C1 Fe1 C4 156.4(11) . .
C2 C1 Fe1 C4 -156.4(11) 7_755 7_755
C2 C1 Fe1 C4 -41.7(19) . 7_755
C2 C1 Fe1 C3 -78.6(15) 7_755 .
C2 C1 Fe1 C3 36.1(13) . .
C2 C1 Fe1 C3 -36.1(13) 7_755 7_755
C2 C1 Fe1 C3 78.6(15) . 7_755
C2 C1 Fe1 C2 115(2) . 7_755
C2 C1 Fe1 C2 -115(2) 7_755 .
C2 C1 Fe1 Ga1 122.6(12) 7_755 .
C2 C1 Fe1 Ga1 -122.6(12) . .
C4 Fe1 Ga1 Br2 -46.9(5) . .
C4 Fe1 Ga1 Br2 46.9(5) 7_755 .
C3 Fe1 Ga1 Br2 147.4(10) . .
C3 Fe1 Ga1 Br2 -147.4(10) 7_755 .
C2 Fe1 Ga1 Br2 -147.9(6) 7_755 .
C2 Fe1 Ga1 Br2 147.9(6) . .
C1 Fe1 Ga1 Br2 180.0 . .
C4 Fe1 Ga1 Br1 -165.8(5) . .
C4 Fe1 Ga1 Br1 -72.0(5) 7_755 .
C3 Fe1 Ga1 Br1 28.5(11) . .
C3 Fe1 Ga1 Br1 93.7(10) 7_755 .
C2 Fe1 Ga1 Br1 93.2(6) 7_755 .
C2 Fe1 Ga1 Br1 29.0(6) . .
C1 Fe1 Ga1 Br1 61.10(7) . .
C4 Fe1 Ga1 Br1 72.0(5) . 7_755
C4 Fe1 Ga1 Br1 165.8(5) 7_755 7_755
C3 Fe1 Ga1 Br1 -93.7(10) . 7_755
C3 Fe1 Ga1 Br1 -28.5(11) 7_755 7_755
C2 Fe1 Ga1 Br1 -29.0(6) 7_755 7_755
C2 Fe1 Ga1 Br1 -93.2(6) . 7_755
C1 Fe1 Ga1 Br1 -61.10(7) . 7_755
C14 C13 N1 C17 54.3(19) . .
C14 C13 N1 C17 -54.3(19) 7_755 .
C12 C13 N1 C17 180.000(8) . .
C19 C13 N1 C17 75(2) . .
C19 C13 N1 C17 -75(2) 7_755 .
C20 C17 N1 C13 79(2) 7_755 .
C20 C17 N1 C13 -79(2) . .
C18 C17 N1 C13 163.2(10) 7_755 .
C18 C17 N1 C13 -163.2(10) . .
C16 C17 N1 C13 -52.2(14) . .
C16 C17 N1 C13 52.2(14) 7_755 .
